data_7134711
loop_
_publ_author_name
'Nagar, Harshita'
'Duary, Subrata'
'Yadav, Vivek'
'Kini, Amoghavarsha Ramachandra'
'Antharjanam, Sudhadevi'
'Base, Tomas'
'Som, Anirban'
'Nannenga, Brent L.'
'Pradeep, Thalappil'

_publ_section_title
;
 Mechanochromic luminescence in copper nanoclusters: resolving structural
 transitions through microcrystal electron diffraction.
;
_journal_issue 58
_journal_name_full 'Chemical communications (Cambridge, England)'
_journal_page_first 10764
_journal_page_last 10767
_journal_paper_doi 10.1039/d5cc02594j
_journal_volume 61
_journal_year 2025
_chemical_formula_sum 'C64 H54 Cu4 N2 O4 P4 S2'
_chemical_formula_weight 1357.25
_space_group_crystal_system orthorhombic
_space_group_IT_number 33
_space_group_name_Hall 'P 2c -2n'
_space_group_name_H-M_alt 'P n a 21'
_atom_sites_solution_hydrogens geom
_audit_creation_method SHELXL-2019/3
_audit_update_record
;
2024-10-17 deposited with the CCDC.	2025-06-11 downloaded from the CCDC.
;
_cell_angle_alpha 90.00(3)
_cell_angle_beta 90.00(3)
_cell_angle_gamma 90.00(3)
_cell_formula_units_Z 4
_cell_length_a 18.910(4)
_cell_length_b 21.160(4)
_cell_length_c 14.440(3)
_cell_measurement_reflns_used 11692
_cell_measurement_temperature 77(2)
_cell_measurement_theta_max 0.705
_cell_measurement_theta_min 0.053
_cell_volume 5778(2)
_computing_structure_refinement 'SHELXL-2019/2 (Sheldrick, 2019)'
_computing_structure_solution 'SHELXT 2018/2 (Sheldrick, 2018)'
_diffrn_ambient_temperature 77(2)
_diffrn_measured_fraction_theta_full 0.998
_diffrn_measured_fraction_theta_max 0.993
_diffrn_measurement_device_type 'ThermoFisher Scientific Krios G4 Cryo TEM'
_diffrn_measurement_method 'continuous rotation'
_diffrn_radiation_type '300 KeV electron'
_diffrn_radiation_wavelength 0.0197
_diffrn_reflns_av_R_equivalents 0.1825
_diffrn_reflns_av_unetI/netI 0.1739
_diffrn_reflns_Laue_measured_fraction_full 0.998
_diffrn_reflns_Laue_measured_fraction_max 0.993
_diffrn_reflns_limit_h_max 23
_diffrn_reflns_limit_h_min -23
_diffrn_reflns_limit_k_max 26
_diffrn_reflns_limit_k_min -26
_diffrn_reflns_limit_l_max 18
_diffrn_reflns_limit_l_min -18
_diffrn_reflns_number 46512
_diffrn_reflns_point_group_measured_fraction_full 0.998
_diffrn_reflns_point_group_measured_fraction_max 0.991
_diffrn_reflns_theta_full 0.677
_diffrn_reflns_theta_max 0.705
_diffrn_reflns_theta_min 0.053
_diffrn_source 'X FEG'
_exptl_absorpt_coefficient_mu 0.000
_exptl_crystal_colour yellow
_exptl_crystal_density_diffrn 1.560
_exptl_crystal_description block
_exptl_crystal_F_000 1024
_refine_diff_density_max 0.264
_refine_diff_density_min -0.186
_refine_diff_density_rms 0.052
_refine_ls_abs_structure_details
;
 All f" are zero, so absolute structure could not be determined
;
_refine_ls_extinction_coef 1487(102)
_refine_ls_extinction_expression Fc^*^=kFc[1+0.001xFc^2^\l^3^/sin(2\q)]^-1/4^
_refine_ls_extinction_method 'SHELXL-2019/2 (Sheldrick 2019)'
_refine_ls_goodness_of_fit_ref 0.866
_refine_ls_hydrogen_treatment constr
_refine_ls_matrix_type full
_refine_ls_number_parameters 722
_refine_ls_number_reflns 11692
_refine_ls_number_restraints 733
_refine_ls_restrained_S_all 0.843
_refine_ls_R_factor_all 0.1587
_refine_ls_R_factor_gt 0.1372
_refine_ls_shift/su_max 0.000
_refine_ls_shift/su_mean 0.000
_refine_ls_structure_factor_coef Fsqd
_refine_ls_weighting_details 'w=1/[\s^2^(Fo^2^)+(0.1574P)^2^+6.9118P] where P=(Fo^2^+2Fc^2^)/3'
_refine_ls_weighting_scheme calc
_refine_ls_wR_factor_gt 0.3296
_refine_ls_wR_factor_ref 0.3492
_reflns_Friedel_coverage 0.916
_reflns_Friedel_fraction_full 0.998
_reflns_Friedel_fraction_max 0.989
_reflns_number_gt 8964
_reflns_number_total 11692
_reflns_threshold_expression 'I > 2\s(I)'
_cod_data_source_file d5cc02594j2.cif
_cod_data_source_block Cu4Aromatic
_cod_depositor_comments 'Adding full bibliography for 7134711--7134714.cif.'
_cod_database_code 7134711
_shelx_shelxl_version_number 2019/3
_shelx_space_group_comment
;
The symmetry employed for this shelxl refinement is uniquely defined
by the following loop, which should always be used as a source of
symmetry information in preference to the above space-group names.
They are only intended as comments.
;

loop_
_space_group_symop_operation_xyz
'x, y, z'
'-x, -y, z+1/2'
'x+1/2, -y+1/2, z'
'-x+1/2, y+1/2, z+1/2'

loop_
_atom_site_label
_atom_site_type_symbol
_atom_site_fract_x
_atom_site_fract_y
_atom_site_fract_z
_atom_site_U_iso_or_equiv
_atom_site_adp_type
_atom_site_occupancy
_atom_site_site_symmetry_order
_atom_site_calc_flag
_atom_site_refinement_flags_posn
_atom_site_refinement_flags_adp
_atom_site_refinement_flags_occupancy
_atom_site_disorder_assembly
_atom_site_disorder_group
Cu1 Cu 0.4299(2) 0.5325(3) 0.5331(3) 0.0288(11) Uani 1 1 d . . . . .
Cu2 Cu 0.3268(2) 0.4866(2) 0.4193(3) 0.0243(10) Uani 1 1 d . . . . .
Cu3 Cu 0.1873(2) 0.4700(2) 0.5306(3) 0.0244(10) Uani 1 1 d . . . . .
Cu4 Cu 0.0763(2) 0.5287(3) 0.4434(3) 0.0269(11) Uani 1 1 d . . . . .
C1 C 0.3865(7) 0.6286(8) 0.6661(11) 0.025(3) Uani 1 1 d . . . . .
C2 C 0.3094(7) 0.6107(8) 0.6526(10) 0.022(3) Uani 1 1 d . . . . .
C3 C 0.2606(7) 0.6551(8) 0.6820(11) 0.029(3) Uani 1 1 d . . . . .
H3 H 0.277591 0.692004 0.708968 0.034 Uiso 1 1 calc R U . . .
C4 C 0.1916(8) 0.6484(9) 0.6744(12) 0.036(4) Uani 1 1 d . . . . .
H4 H 0.160135 0.678930 0.695519 0.044 Uiso 1 1 calc R U . . .
C5 C 0.1685(7) 0.5916(8) 0.6317(12) 0.032(4) Uani 1 1 d . . . . .
H5 H 0.120344 0.585065 0.623145 0.038 Uiso 1 1 calc R U . . .
C6 C 0.2812(7) 0.5536(7) 0.6137(10) 0.023(3) Uani 1 1 d . . . . .
C7 C 0.1003(8) 0.6265(9) 0.3060(11) 0.031(4) Uani 1 1 d . . . . .
C8 C 0.1792(7) 0.6221(8) 0.3295(12) 0.030(3) Uani 1 1 d . . . . .
C9 C 0.2211(8) 0.6764(8) 0.3151(13) 0.036(4) Uani 1 1 d . . . . .
H9 H 0.199898 0.712185 0.290071 0.043 Uiso 1 1 calc R U . . .
C10 C 0.2924(9) 0.6786(9) 0.3366(15) 0.049(5) Uani 1 1 d . . . . .
H10 H 0.318635 0.715274 0.327601 0.059 Uiso 1 1 calc R U . . .
C11 C 0.3215(7) 0.6275(8) 0.3700(10) 0.027(3) Uani 1 1 d . . . . .
H11 H 0.368759 0.629510 0.387714 0.032 Uiso 1 1 calc R U . . .
C12 C 0.2154(7) 0.5703(7) 0.3617(10) 0.022(3) Uani 1 1 d . . . . .
C13 C 0.5364(9) 0.5864(8) 0.3731(11) 0.031(3) Uani 1 1 d . . . . .
C14 C 0.5242(8) 0.6469(8) 0.4109(11) 0.034(4) Uani 1 1 d . . . . .
H14 H 0.513598 0.651722 0.473415 0.041 Uiso 1 1 calc R U . . .
C15 C 0.5281(10) 0.6972(9) 0.3553(11) 0.040(4) Uani 1 1 d . . . . .
H15 H 0.517594 0.736402 0.380980 0.047 Uiso 1 1 calc R U . . .
C16 C 0.5462(8) 0.6956(8) 0.2635(11) 0.031(3) Uani 1 1 d . . . . .
H16 H 0.548577 0.731772 0.227027 0.037 Uiso 1 1 calc R U . . .
C17 C 0.5610(9) 0.6346(8) 0.2288(11) 0.032(3) Uani 1 1 d . . . . .
H17 H 0.575254 0.630791 0.167360 0.038 Uiso 1 1 calc R U . . .
C18 C 0.5556(9) 0.5823(9) 0.2798(11) 0.036(4) Uani 1 1 d . . . . .
H18 H 0.564646 0.543088 0.253299 0.043 Uiso 1 1 calc R U . . .
C19 C 0.5987(7) 0.5118(8) 0.5170(11) 0.028(3) Uani 1 1 d . . . . .
C20 C 0.6648(7) 0.5372(9) 0.4966(14) 0.038(4) Uani 1 1 d . . . . .
H20 H 0.669675 0.561143 0.442995 0.046 Uiso 1 1 calc R U . . .
C21 C 0.7243(8) 0.5282(9) 0.5528(12) 0.041(4) Uani 1 1 d . . . . .
H21 H 0.767664 0.546129 0.537632 0.049 Uiso 1 1 calc R U . . .
C22 C 0.7160(10) 0.4909(11) 0.6338(15) 0.053(5) Uani 1 1 d . . . . .
H22 H 0.754820 0.484442 0.672125 0.064 Uiso 1 1 calc R U . . .
C23 C 0.6527(9) 0.4643(9) 0.6570(11) 0.040(4) Uani 1 1 d . . . . .
H23 H 0.648866 0.439177 0.709581 0.048 Uiso 1 1 calc R U . . .
C24 C 0.5928(10) 0.4755(9) 0.6001(12) 0.040(4) Uani 1 1 d . . . . .
H24 H 0.549160 0.458973 0.617103 0.048 Uiso 1 1 calc R U . . .
C25 C 0.5308(7) 0.4505(8) 0.3722(10) 0.027(3) Uani 1 1 d . . . . .
H25A H 0.574327 0.454867 0.337146 0.033 Uiso 1 1 calc R U . . .
H25B H 0.536240 0.413842 0.411829 0.033 Uiso 1 1 calc R U . . .
C26 C 0.4738(7) 0.4371(7) 0.3065(10) 0.023(3) Uani 1 1 d . . . . .
H26A H 0.490997 0.404510 0.264901 0.027 Uiso 1 1 calc R U . . .
H26B H 0.467131 0.474871 0.269478 0.027 Uiso 1 1 calc R U . . .
C27 C 0.4038(6) 0.3453(7) 0.4170(10) 0.021(3) Uani 1 1 d . . . . .
C28 C 0.4624(8) 0.3037(8) 0.4084(13) 0.040(4) Uani 1 1 d . . . . .
H28 H 0.498109 0.312770 0.366235 0.048 Uiso 1 1 calc R U . . .
C29 C 0.4666(9) 0.2499(10) 0.4622(12) 0.043(5) Uani 1 1 d . . . . .
H29 H 0.503095 0.221440 0.451013 0.052 Uiso 1 1 calc R U . . .
C30 C 0.4199(8) 0.2368(8) 0.5304(12) 0.038(4) Uani 1 1 d . . . . .
H30 H 0.426217 0.202057 0.568968 0.046 Uiso 1 1 calc R U . . .
C31 C 0.3619(7) 0.2768(8) 0.5412(11) 0.031(3) Uani 1 1 d . . . . .
H31 H 0.327644 0.267446 0.585296 0.037 Uiso 1 1 calc R U . . .
C32 C 0.3548(8) 0.3315(8) 0.4858(10) 0.031(4) Uani 1 1 d . . . . .
H32 H 0.316847 0.358622 0.495500 0.037 Uiso 1 1 calc R U . . .
C33 C 0.3495(8) 0.3728(7) 0.2454(9) 0.021(3) Uani 1 1 d . . . . .
C34 C 0.3909(8) 0.3407(9) 0.1786(11) 0.036(4) Uani 1 1 d . . . . .
H34 H 0.439664 0.345935 0.176679 0.044 Uiso 1 1 calc R U . . .
C35 C 0.3581(9) 0.3028(9) 0.1184(12) 0.041(4) Uani 1 1 d . . . . .
H35 H 0.386155 0.277171 0.081154 0.049 Uiso 1 1 calc R U . . .
C36 C 0.2836(9) 0.2986(8) 0.1068(12) 0.039(4) Uani 1 1 d . . . . .
H36 H 0.263479 0.275248 0.059032 0.047 Uiso 1 1 calc R U . . .
C37 C 0.2415(8) 0.3320(9) 0.1722(12) 0.035(4) Uani 1 1 d . . . . .
H37 H 0.192461 0.329364 0.171489 0.042 Uiso 1 1 calc R U . . .
C38 C 0.2765(8) 0.3685(8) 0.2366(11) 0.032(4) Uani 1 1 d . . . . .
H38 H 0.249079 0.392069 0.277384 0.038 Uiso 1 1 calc R U . . .
C39 C 0.1548(8) 0.3090(7) 0.5375(10) 0.027(3) Uani 1 1 d . . . . .
C40 C 0.1715(9) 0.3109(9) 0.4436(12) 0.040(4) Uani 1 1 d . . . . .
H40 H 0.182925 0.348471 0.413824 0.048 Uiso 1 1 calc R U . . .
C41 C 0.1700(10) 0.2516(10) 0.3955(13) 0.051(5) Uani 1 1 d . . . . .
H41 H 0.176879 0.251453 0.331699 0.061 Uiso 1 1 calc R U . . .
C42 C 0.1586(9) 0.1944(9) 0.4402(11) 0.039(4) Uani 1 1 d . . . . .
H42 H 0.158881 0.156841 0.406833 0.046 Uiso 1 1 calc R U . . .
C43 C 0.1473(8) 0.1937(9) 0.5303(11) 0.035(3) Uani 1 1 d . . . . .
H43 H 0.142549 0.155071 0.560422 0.042 Uiso 1 1 calc R U . . .
C44 C 0.1424(10) 0.2500(8) 0.5820(11) 0.041(4) Uani 1 1 d . . . . .
H44 H 0.131134 0.248645 0.644620 0.050 Uiso 1 1 calc R U . . .
C45 C 0.1663(8) 0.3667(9) 0.7102(10) 0.029(3) Uani 1 1 d . . . . .
C46 C 0.2386(9) 0.3671(10) 0.7320(13) 0.042(5) Uani 1 1 d . . . . .
H46 H 0.272326 0.375182 0.686608 0.051 Uiso 1 1 calc R U . . .
C47 C 0.2585(10) 0.3552(9) 0.8219(11) 0.038(4) Uani 1 1 d . . . . .
H47 H 0.306508 0.354911 0.835538 0.046 Uiso 1 1 calc R U . . .
C48 C 0.2109(10) 0.3435(10) 0.8941(14) 0.048(5) Uani 1 1 d . . . . .
H48 H 0.226692 0.335872 0.954017 0.058 Uiso 1 1 calc R U . . .
C49 C 0.1407(10) 0.3438(9) 0.8733(12) 0.044(4) Uani 1 1 d . . . . .
H49 H 0.107662 0.337092 0.920029 0.052 Uiso 1 1 calc R U . . .
C50 C 0.1170(8) 0.3542(8) 0.7796(10) 0.028(3) Uani 1 1 d . . . . .
H50 H 0.069030 0.352724 0.765577 0.034 Uiso 1 1 calc R U . . .
C51 C 0.0450(7) 0.3904(7) 0.5953(10) 0.022(3) Uani 1 1 d . . . . .
H51A H 0.027430 0.386244 0.532463 0.026 Uiso 1 1 calc R U . . .
H51B H 0.026015 0.355445 0.631026 0.026 Uiso 1 1 calc R U . . .
C52 C 0.0175(7) 0.4515(8) 0.6356(10) 0.025(3) Uani 1 1 d . . . . .
H52A H 0.052921 0.468880 0.677000 0.031 Uiso 1 1 calc R U . . .
H52B H -0.024508 0.442674 0.671887 0.031 Uiso 1 1 calc R U . . .
C53 C -0.0807(9) 0.4779(9) 0.4943(12) 0.039(4) Uani 1 1 d . . . . .
C54 C -0.1234(6) 0.4290(7) 0.5319(12) 0.028(3) Uani 1 1 d . . . . .
H54 H -0.112994 0.412497 0.589973 0.033 Uiso 1 1 calc R U . . .
C55 C -0.1804(7) 0.4058(9) 0.4826(12) 0.034(4) Uani 1 1 d . . . . .
H55 H -0.209474 0.374777 0.507707 0.041 Uiso 1 1 calc R U . . .
C56 C -0.1932(9) 0.4298(9) 0.3953(11) 0.039(4) Uani 1 1 d . . . . .
H56 H -0.227817 0.410953 0.358874 0.046 Uiso 1 1 calc R U . . .
C57 C -0.1566(9) 0.4805(10) 0.3605(13) 0.047(5) Uani 1 1 d . . . . .
H57 H -0.170700 0.499463 0.305405 0.056 Uiso 1 1 calc R U . . .
C58 C -0.0992(7) 0.5028(8) 0.4078(10) 0.027(3) Uani 1 1 d . . . . .
H58 H -0.072031 0.534920 0.382090 0.032 Uiso 1 1 calc R U . . .
C59 C -0.0291(7) 0.5778(7) 0.6145(10) 0.022(3) Uani 1 1 d . . . . .
C60 C -0.0460(10) 0.5784(10) 0.7073(12) 0.045(4) Uani 1 1 d . . . . .
H60 H -0.048663 0.539333 0.736720 0.054 Uiso 1 1 calc R U . . .
C61 C -0.0592(12) 0.6310(11) 0.7611(12) 0.053(5) Uani 1 1 d . . . . .
H61 H -0.072257 0.628090 0.823063 0.064 Uiso 1 1 calc R U . . .
C62 C -0.0517(9) 0.6882(10) 0.7161(12) 0.042(4) Uani 1 1 d . . . . .
H62 H -0.061363 0.725191 0.748607 0.051 Uiso 1 1 calc R U . . .
C63 C -0.0301(8) 0.6928(9) 0.6234(12) 0.037(4) Uani 1 1 d . . . . .
H63 H -0.024114 0.732533 0.597099 0.044 Uiso 1 1 calc R U . . .
C64 C -0.0174(10) 0.6396(8) 0.5702(12) 0.041(4) Uani 1 1 d . . . . .
H64 H -0.002106 0.642778 0.509195 0.050 Uiso 1 1 calc R U . . .
N1 N 0.2124(6) 0.5488(7) 0.6046(9) 0.023(2) Uani 1 1 d . . . . .
N2 N 0.2863(6) 0.5704(6) 0.3807(8) 0.019(2) Uani 1 1 d . . . . .
O1 O 0.4297(6) 0.6114(7) 0.6042(10) 0.032(3) Uani 1 1 d . . . . .
O2 O 0.4025(6) 0.6579(7) 0.7341(9) 0.031(3) Uani 1 1 d . . . . .
O3 O 0.0596(6) 0.6015(8) 0.3627(10) 0.040(4) Uani 1 1 d . . . . .
O4 O 0.0870(7) 0.6541(7) 0.2351(9) 0.032(3) Uani 1 1 d . . . . .
S1 S 0.3300(3) 0.4890(4) 0.5802(5) 0.0224(15) Uani 1 1 d . . . . .
S2 S 0.1761(4) 0.4951(4) 0.3778(5) 0.0248(16) Uani 1 1 d . . . . .
P1 P 0.5224(4) 0.5204(4) 0.4472(6) 0.0260(17) Uani 1 1 d . . . . .
P2 P -0.0033(4) 0.5085(4) 0.5497(5) 0.0226(16) Uani 1 1 d . . . . .
P3 P 0.3869(4) 0.4123(4) 0.3463(5) 0.0224(16) Uani 1 1 d . . . . .
P4 P 0.1423(4) 0.3839(4) 0.5934(5) 0.0254(17) Uani 1 1 d . . . . .

loop_
_atom_site_aniso_label
_atom_site_aniso_U_11
_atom_site_aniso_U_22
_atom_site_aniso_U_33
_atom_site_aniso_U_23
_atom_site_aniso_U_13
_atom_site_aniso_U_12
Cu1 0.023(2) 0.038(3) 0.025(2) -0.003(2) -0.0011(18) -0.0003(19)
Cu2 0.0184(19) 0.029(2) 0.026(2) 0.0017(19) 0.0028(17) 0.0001(18)
Cu3 0.0201(19) 0.032(2) 0.021(2) -0.0021(19) -0.0006(17) 0.0021(18)
Cu4 0.0163(19) 0.037(3) 0.027(2) -0.001(2) 0.0036(17) -0.0011(18)
C1 0.008(5) 0.031(8) 0.036(7) -0.008(6) 0.001(5) 0.007(5)
C2 0.010(5) 0.035(7) 0.021(7) -0.007(6) 0.000(5) 0.001(5)
C3 0.012(5) 0.027(8) 0.046(9) -0.013(7) 0.002(6) -0.007(5)
C4 0.017(6) 0.047(10) 0.045(10) -0.015(8) 0.004(6) -0.007(6)
C5 0.011(6) 0.031(8) 0.053(10) -0.004(7) 0.000(6) -0.005(5)
C6 0.018(5) 0.027(7) 0.022(7) 0.003(6) 0.003(5) -0.002(5)
C7 0.015(6) 0.043(10) 0.036(7) 0.009(6) -0.007(5) 0.003(6)
C8 0.011(5) 0.037(7) 0.040(9) 0.001(7) 0.005(5) 0.006(5)
C9 0.018(6) 0.028(8) 0.061(11) 0.017(8) 0.007(6) 0.014(5)
C10 0.025(7) 0.039(9) 0.082(14) 0.027(10) -0.021(8) -0.006(6)
C11 0.016(6) 0.032(7) 0.032(8) 0.009(6) -0.008(6) -0.004(5)
C12 0.014(5) 0.029(7) 0.024(7) -0.001(6) -0.007(5) 0.002(4)
C13 0.044(9) 0.025(7) 0.023(6) -0.006(5) 0.002(6) 0.004(7)
C14 0.046(9) 0.033(7) 0.023(7) -0.004(5) 0.016(7) 0.013(7)
C15 0.069(12) 0.024(8) 0.026(7) -0.005(6) 0.009(7) 0.005(8)
C16 0.039(9) 0.033(8) 0.022(6) -0.003(6) -0.004(6) -0.003(7)
C17 0.044(9) 0.033(8) 0.019(7) -0.007(5) -0.001(6) -0.001(7)
C18 0.049(10) 0.029(8) 0.030(7) -0.003(6) 0.015(7) 0.002(7)
C19 0.007(5) 0.040(9) 0.036(8) 0.002(6) 0.003(5) 0.009(5)
C20 0.010(5) 0.056(11) 0.050(9) 0.010(9) -0.006(6) 0.006(6)
C21 0.015(6) 0.068(13) 0.040(9) 0.003(8) -0.016(6) -0.009(7)
C22 0.041(8) 0.071(14) 0.048(10) 0.009(9) -0.007(8) 0.005(8)
C23 0.054(8) 0.048(11) 0.019(7) -0.010(7) -0.001(6) -0.004(8)
C24 0.046(8) 0.038(10) 0.036(8) -0.001(7) -0.001(6) -0.008(8)
C25 0.025(7) 0.036(8) 0.021(7) 0.005(6) -0.009(5) 0.003(6)
C26 0.021(6) 0.019(8) 0.029(8) 0.002(6) -0.007(5) 0.001(5)
C27 0.010(5) 0.025(7) 0.028(7) 0.009(6) 0.005(5) -0.002(5)
C28 0.017(7) 0.040(9) 0.062(11) 0.028(8) 0.008(7) 0.012(6)
C29 0.044(9) 0.044(11) 0.041(10) 0.022(8) 0.002(7) 0.016(8)
C30 0.043(8) 0.036(9) 0.035(8) 0.008(7) -0.002(6) 0.004(6)
C31 0.025(7) 0.042(9) 0.026(8) 0.014(7) 0.004(6) -0.001(6)
C32 0.032(7) 0.040(9) 0.022(7) 0.014(6) 0.013(6) 0.004(6)
C33 0.036(6) 0.019(7) 0.008(5) -0.003(5) 0.013(5) -0.003(5)
C34 0.023(7) 0.056(11) 0.030(8) -0.022(7) 0.002(6) 0.006(7)
C35 0.048(7) 0.047(11) 0.028(8) -0.026(8) -0.002(7) 0.010(7)
C36 0.048(8) 0.037(10) 0.034(9) -0.002(7) -0.008(7) -0.001(7)
C37 0.023(7) 0.045(10) 0.039(8) 0.004(7) -0.004(6) -0.016(6)
C38 0.036(6) 0.034(9) 0.025(7) -0.005(6) 0.008(6) -0.011(7)
C39 0.034(7) 0.028(6) 0.018(6) 0.001(5) 0.000(6) 0.002(6)
C40 0.058(11) 0.035(8) 0.027(7) -0.004(6) 0.005(7) -0.006(8)
C41 0.076(13) 0.047(9) 0.029(8) -0.015(6) 0.001(9) -0.011(9)
C42 0.050(10) 0.038(8) 0.028(7) -0.022(6) 0.000(7) -0.001(8)
C43 0.038(8) 0.035(8) 0.032(6) -0.011(6) 0.001(7) -0.002(7)
C44 0.076(12) 0.027(7) 0.021(7) 0.001(5) -0.004(8) -0.005(8)
C45 0.027(6) 0.047(10) 0.013(5) -0.001(6) 0.006(5) 0.005(7)
C46 0.035(7) 0.053(13) 0.039(8) 0.020(8) -0.008(6) -0.013(8)
C47 0.045(8) 0.040(10) 0.030(7) -0.006(7) -0.015(6) 0.011(8)
C48 0.053(8) 0.051(12) 0.040(9) 0.013(9) -0.010(6) 0.005(9)
C49 0.057(8) 0.050(12) 0.024(7) 0.006(8) 0.001(7) 0.003(9)
C50 0.019(6) 0.042(10) 0.023(6) -0.002(7) 0.005(5) 0.008(7)
C51 0.019(6) 0.029(7) 0.018(7) 0.003(6) -0.003(5) -0.002(5)
C52 0.016(6) 0.035(8) 0.025(7) 0.007(6) 0.008(5) 0.003(6)
C53 0.040(8) 0.046(10) 0.032(7) 0.023(7) -0.012(6) -0.018(7)
C54 0.008(5) 0.027(8) 0.048(8) 0.016(7) -0.004(6) -0.006(5)
C55 0.014(6) 0.038(10) 0.051(8) 0.005(7) 0.002(6) -0.010(6)
C56 0.040(9) 0.047(10) 0.029(7) -0.012(7) 0.002(6) -0.020(7)
C57 0.038(9) 0.063(12) 0.040(9) 0.007(8) -0.007(7) -0.024(8)
C58 0.010(6) 0.046(10) 0.025(7) 0.013(6) 0.005(5) -0.011(6)
C59 0.015(6) 0.028(6) 0.022(6) 0.002(5) 0.002(5) 0.011(5)
C60 0.064(12) 0.044(10) 0.028(7) -0.003(7) 0.009(8) 0.017(9)
C61 0.078(14) 0.063(10) 0.018(8) -0.005(7) 0.024(8) 0.024(10)
C62 0.046(9) 0.045(9) 0.037(8) -0.021(7) 0.002(7) 0.000(8)
C63 0.036(8) 0.033(8) 0.041(8) -0.010(6) -0.002(7) 0.001(7)
C64 0.070(12) 0.028(7) 0.026(8) -0.004(6) 0.008(8) 0.003(8)
N1 0.016(5) 0.031(6) 0.023(6) 0.008(5) 0.007(4) 0.000(4)
N2 0.014(4) 0.024(6) 0.021(6) -0.001(5) 0.007(4) 0.000(4)
O1 0.009(5) 0.047(8) 0.040(7) -0.020(6) 0.004(4) 0.001(5)
O2 0.015(5) 0.048(9) 0.031(6) -0.008(5) 0.006(5) 0.000(5)
O3 0.011(5) 0.064(10) 0.047(8) 0.028(7) -0.009(5) -0.008(5)
O4 0.035(6) 0.033(8) 0.027(6) 0.002(5) -0.004(5) 0.012(6)
S1 0.023(3) 0.023(4) 0.021(3) 0.004(3) 0.000(3) 0.004(3)
S2 0.022(3) 0.029(4) 0.024(4) -0.003(3) 0.002(3) -0.001(3)
P1 0.019(3) 0.035(5) 0.024(4) -0.003(3) -0.004(3) -0.001(3)
P2 0.021(3) 0.023(4) 0.024(4) 0.003(3) -0.001(3) 0.005(3)
P3 0.022(3) 0.025(4) 0.021(4) -0.007(3) 0.002(3) 0.007(3)
P4 0.021(3) 0.036(4) 0.019(4) -0.002(3) 0.001(3) -0.004(3)

loop_
_atom_type_symbol
_atom_type_description
_atom_type_scat_dispersion_real
_atom_type_scat_dispersion_imag
_atom_type_scat_source
C C 0.0000 0.0000 'International Tables Vol C Tables 4.2.6.8 and 6.1.1.4'
H H 0.0000 0.0000 'International Tables Vol C Tables 4.2.6.8 and 6.1.1.4'
N N 0.0000 0.0000 'International Tables Vol C Tables 4.2.6.8 and 6.1.1.4'
O O 0.0000 0.0000 'International Tables Vol C Tables 4.2.6.8 and 6.1.1.4'
S S 0.0000 0.0000 'International Tables Vol C Tables 4.2.6.8 and 6.1.1.4'
P P 0.0000 0.0000 'International Tables Vol C Tables 4.2.6.8 and 6.1.1.4'
Cu Cu 0.0000 0.0000 'International Tables Vol C Tables 4.2.6.8 and 6.1.1.4'

loop_
_geom_angle_atom_site_label_1
_geom_angle_atom_site_label_2
_geom_angle_atom_site_label_3
_geom_angle
_geom_angle_site_symmetry_1
_geom_angle_site_symmetry_3
_geom_angle_publ_flag
O1 Cu1 P1 113.8(5) . . ?
O1 Cu1 S1 101.1(4) . . ?
P1 Cu1 S1 145.1(4) . . ?
O1 Cu1 Cu2 128.1(4) . . ?
P1 Cu1 Cu2 101.0(3) . . ?
S1 Cu1 Cu2 55.0(2) . . ?
N2 Cu2 P3 133.8(5) . . ?
N2 Cu2 S1 105.6(4) . . ?
P3 Cu2 S1 118.6(3) . . ?
N2 Cu2 Cu1 97.2(4) . . ?
P3 Cu2 Cu1 99.9(3) . . ?
S1 Cu2 Cu1 51.0(2) . . ?
N1 Cu3 P4 123.4(5) . . ?
N1 Cu3 S2 109.8(5) . . ?
P4 Cu3 S2 123.7(3) . . ?
N1 Cu3 Cu4 92.8(4) . . ?
P4 Cu3 Cu4 105.5(3) . . ?
S2 Cu3 Cu4 51.6(2) . . ?
O3 Cu4 P2 117.3(5) . . ?
O3 Cu4 S2 97.7(5) . . ?
P2 Cu4 S2 144.9(4) . . ?
O3 Cu4 Cu3 138.8(4) . . ?
P2 Cu4 Cu3 96.6(3) . . ?
S2 Cu4 Cu3 53.4(2) . . ?
O2 C1 O1 124.4(13) . . ?
O2 C1 C2 118.4(13) . . ?
O1 C1 C2 117.2(13) . . ?
C3 C2 C6 116.3(12) . . ?
C3 C2 C1 115.6(13) . . ?
C6 C2 C1 128.1(13) . . ?
C4 C3 C2 124.2(15) . . ?
C4 C3 H3 117.9 . . ?
C2 C3 H3 117.9 . . ?
C3 C4 C5 115.6(15) . . ?
C3 C4 H4 122.2 . . ?
C5 C4 H4 122.2 . . ?
N1 C5 C4 121.9(13) . . ?
N1 C5 H5 119.0 . . ?
C4 C5 H5 119.0 . . ?
N1 C6 C2 118.2(14) . . ?
N1 C6 S1 116.4(12) . . ?
C2 C6 S1 125.4(11) . . ?
O4 C7 O3 129.5(15) . . ?
O4 C7 C8 114.9(15) . . ?
O3 C7 C8 115.5(14) . . ?
C12 C8 C9 114.8(13) . . ?
C12 C8 C7 127.5(15) . . ?
C9 C8 C7 117.8(14) . . ?
C10 C9 C8 122.8(15) . . ?
C10 C9 H9 118.6 . . ?
C8 C9 H9 118.6 . . ?
C11 C10 C9 117.7(16) . . ?
C11 C10 H10 121.1 . . ?
C9 C10 H10 121.1 . . ?
C10 C11 N2 124.0(14) . . ?
C10 C11 H11 118.0 . . ?
N2 C11 H11 118.0 . . ?
N2 C12 C8 123.8(14) . . ?
N2 C12 S2 112.7(11) . . ?
C8 C12 S2 123.5(11) . . ?
C18 C13 C14 118.1(15) . . ?
C18 C13 P1 124.8(13) . . ?
C14 C13 P1 117.1(12) . . ?
C15 C14 C13 118.8(15) . . ?
C15 C14 H14 120.6 . . ?
C13 C14 H14 120.6 . . ?
C14 C15 C16 125.2(17) . . ?
C14 C15 H15 117.4 . . ?
C16 C15 H15 117.4 . . ?
C15 C16 C17 114.6(16) . . ?
C15 C16 H16 122.7 . . ?
C17 C16 H16 122.7 . . ?
C18 C17 C16 123.1(15) . . ?
C18 C17 H17 118.4 . . ?
C16 C17 H17 118.4 . . ?
C17 C18 C13 120.1(16) . . ?
C17 C18 H18 119.9 . . ?
C13 C18 H18 119.9 . . ?
C20 C19 C24 117.1(14) . . ?
C20 C19 P1 124.9(13) . . ?
C24 C19 P1 118.0(12) . . ?
C19 C20 C21 123.1(17) . . ?
C19 C20 H20 118.4 . . ?
C21 C20 H20 118.4 . . ?
C20 C21 C22 117.6(16) . . ?
C20 C21 H21 121.2 . . ?
C22 C21 H21 121.2 . . ?
C23 C22 C21 121.9(17) . . ?
C23 C22 H22 119.0 . . ?
C21 C22 H22 119.0 . . ?
C22 C23 C24 119.3(18) . . ?
C22 C23 H23 120.4 . . ?
C24 C23 H23 120.4 . . ?
C23 C24 C19 120.9(16) . . ?
C23 C24 H24 119.5 . . ?
C19 C24 H24 119.5 . . ?
C26 C25 P1 118.3(11) . . ?
C26 C25 H25A 107.7 . . ?
P1 C25 H25A 107.7 . . ?
C26 C25 H25B 107.7 . . ?
P1 C25 H25B 107.7 . . ?
H25A C25 H25B 107.1 . . ?
C25 C26 P3 121.1(11) . . ?
C25 C26 H26A 107.0 . . ?
P3 C26 H26A 107.0 . . ?
C25 C26 H26B 107.0 . . ?
P3 C26 H26B 107.0 . . ?
H26A C26 H26B 106.8 . . ?
C32 C27 C28 116.9(14) . . ?
C32 C27 P3 117.3(11) . . ?
C28 C27 P3 125.8(11) . . ?
C29 C28 C27 120.5(15) . . ?
C29 C28 H28 119.8 . . ?
C27 C28 H28 119.8 . . ?
C30 C29 C28 122.8(17) . . ?
C30 C29 H29 118.6 . . ?
C28 C29 H29 118.6 . . ?
C29 C30 C31 118.1(16) . . ?
C29 C30 H30 120.9 . . ?
C31 C30 H30 120.9 . . ?
C30 C31 C32 120.6(14) . . ?
C30 C31 H31 119.7 . . ?
C32 C31 H31 119.7 . . ?
C27 C32 C31 120.9(14) . . ?
C27 C32 H32 119.6 . . ?
C31 C32 H32 119.6 . . ?
C38 C33 C34 117.1(13) . . ?
C38 C33 P3 119.3(11) . . ?
C34 C33 P3 123.4(12) . . ?
C35 C34 C33 118.4(15) . . ?
C35 C34 H34 120.8 . . ?
C33 C34 H34 120.8 . . ?
C34 C35 C36 125.0(16) . . ?
C34 C35 H35 117.5 . . ?
C36 C35 H35 117.5 . . ?
C35 C36 C37 116.4(15) . . ?
C35 C36 H36 121.8 . . ?
C37 C36 H36 121.8 . . ?
C38 C37 C36 117.3(15) . . ?
C38 C37 H37 121.4 . . ?
C36 C37 H37 121.4 . . ?
C37 C38 C33 125.1(15) . . ?
C37 C38 H38 117.4 . . ?
C33 C38 H38 117.4 . . ?
C40 C39 C44 120.1(15) . . ?
C40 C39 P4 116.2(13) . . ?
C44 C39 P4 123.4(12) . . ?
C39 C40 C41 116.2(17) . . ?
C39 C40 H40 121.9 . . ?
C41 C40 H40 121.9 . . ?
C42 C41 C40 122.6(16) . . ?
C42 C41 H41 118.7 . . ?
C40 C41 H41 118.7 . . ?
C43 C42 C41 119.7(17) . . ?
C43 C42 H42 120.2 . . ?
C41 C42 H42 120.2 . . ?
C42 C43 C44 121.5(18) . . ?
C42 C43 H43 119.2 . . ?
C44 C43 H43 119.2 . . ?
C43 C44 C39 119.5(15) . . ?
C43 C44 H44 120.3 . . ?
C39 C44 H44 120.3 . . ?
C50 C45 C46 119.4(14) . . ?
C50 C45 P4 123.3(12) . . ?
C46 C45 P4 117.2(12) . . ?
C47 C46 C45 118.5(17) . . ?
C47 C46 H46 120.8 . . ?
C45 C46 H46 120.8 . . ?
C46 C47 C48 124.1(17) . . ?
C46 C47 H47 117.9 . . ?
C48 C47 H47 117.9 . . ?
C49 C48 C47 117.5(17) . . ?
C49 C48 H48 121.2 . . ?
C47 C48 H48 121.2 . . ?
C48 C49 C50 120.7(17) . . ?
C48 C49 H49 119.7 . . ?
C50 C49 H49 119.7 . . ?
C45 C50 C49 119.8(15) . . ?
C45 C50 H50 120.1 . . ?
C49 C50 H50 120.1 . . ?
C52 C51 P4 114.3(10) . . ?
C52 C51 H51A 108.7 . . ?
P4 C51 H51A 108.7 . . ?
C52 C51 H51B 108.7 . . ?
P4 C51 H51B 108.7 . . ?
H51A C51 H51B 107.6 . . ?
C51 C52 P2 112.9(10) . . ?
C51 C52 H52A 109.0 . . ?
P2 C52 H52A 109.0 . . ?
C51 C52 H52B 109.0 . . ?
P2 C52 H52B 109.0 . . ?
H52A C52 H52B 107.8 . . ?
C58 C53 C54 118.1(14) . . ?
C58 C53 P2 118.0(12) . . ?
C54 C53 P2 123.9(12) . . ?
C55 C54 C53 120.4(15) . . ?
C55 C54 H54 119.8 . . ?
C53 C54 H54 119.8 . . ?
C56 C55 C54 118.5(15) . . ?
C56 C55 H55 120.8 . . ?
C54 C55 H55 120.8 . . ?
C57 C56 C55 122.3(16) . . ?
C57 C56 H56 118.9 . . ?
C55 C56 H56 118.9 . . ?
C58 C57 C56 119.1(18) . . ?
C58 C57 H57 120.4 . . ?
C56 C57 H57 120.4 . . ?
C57 C58 C53 121.1(15) . . ?
C57 C58 H58 119.5 . . ?
C53 C58 H58 119.5 . . ?
C60 C59 C64 116.7(15) . . ?
C60 C59 P2 125.0(13) . . ?
C64 C59 P2 117.1(11) . . ?
C59 C60 C61 126.6(19) . . ?
C59 C60 H60 116.7 . . ?
C61 C60 H60 116.7 . . ?
C60 C61 C62 115.1(16) . . ?
C60 C61 H61 122.5 . . ?
C62 C61 H61 122.5 . . ?
C61 C62 C63 122.6(17) . . ?
C61 C62 H62 118.7 . . ?
C63 C62 H62 118.7 . . ?
C64 C63 C62 121.6(18) . . ?
C64 C63 H63 119.2 . . ?
C62 C63 H63 119.2 . . ?
C63 C64 C59 117.1(16) . . ?
C63 C64 H64 121.5 . . ?
C59 C64 H64 121.5 . . ?
C5 N1 C6 123.6(15) . . ?
C5 N1 Cu3 125.8(10) . . ?
C6 N1 Cu3 110.3(11) . . ?
C12 N2 C11 116.7(12) . . ?
C12 N2 Cu2 115.3(10) . . ?
C11 N2 Cu2 128.0(9) . . ?
C1 O1 Cu1 128.1(11) . . ?
C7 O3 Cu4 128.9(12) . . ?
C6 S1 Cu1 102.4(6) . . ?
C6 S1 Cu2 106.5(6) . . ?
Cu1 S1 Cu2 74.0(3) . . ?
C12 S2 Cu4 97.2(6) . . ?
C12 S2 Cu3 107.3(6) . . ?
Cu4 S2 Cu3 75.0(3) . . ?
C19 P1 C13 107.6(8) . . ?
C19 P1 C25 100.6(8) . . ?
C13 P1 C25 105.2(8) . . ?
C19 P1 Cu1 110.2(6) . . ?
C13 P1 Cu1 111.9(7) . . ?
C25 P1 Cu1 120.2(6) . . ?
C52 P2 C53 104.4(8) . . ?
C52 P2 C59 104.5(8) . . ?
C53 P2 C59 107.7(9) . . ?
C52 P2 Cu4 118.0(6) . . ?
C53 P2 Cu4 108.6(7) . . ?
C59 P2 Cu4 112.9(6) . . ?
C27 P3 C26 104.4(7) . . ?
C27 P3 C33 99.3(8) . . ?
C26 P3 C33 103.4(7) . . ?
C27 P3 Cu2 112.7(6) . . ?
C26 P3 Cu2 114.3(6) . . ?
C33 P3 Cu2 120.6(6) . . ?
C45 P4 C39 102.1(9) . . ?
C45 P4 C51 104.7(7) . . ?
C39 P4 C51 101.7(8) . . ?
C45 P4 Cu3 117.4(7) . . ?
C39 P4 Cu3 119.7(6) . . ?
C51 P4 Cu3 109.2(6) . . ?

loop_
_geom_bond_atom_site_label_1
_geom_bond_atom_site_label_2
_geom_bond_distance
_geom_bond_site_symmetry_2
_geom_bond_publ_flag
Cu1 O1 1.959(14) . ?
Cu1 P1 2.160(9) . ?
Cu1 S1 2.208(8) . ?
Cu1 Cu2 2.729(7) . ?
Cu2 N2 2.011(14) . ?
Cu2 P3 2.209(9) . ?
Cu2 S1 2.325(8) . ?
Cu3 N1 2.037(15) . ?
Cu3 P4 2.205(10) . ?
Cu3 S2 2.280(9) . ?
Cu3 Cu4 2.743(7) . ?
Cu4 O3 1.957(15) . ?
Cu4 P2 2.193(9) . ?
Cu4 S2 2.227(8) . ?
C1 O2 1.20(2) . ?
C1 O1 1.265(19) . ?
C1 C2 1.519(18) . ?
C2 C3 1.38(2) . ?
C2 C6 1.44(2) . ?
C3 C4 1.32(2) . ?
C3 H3 0.9300 . ?
C4 C5 1.42(2) . ?
C4 H4 0.9300 . ?
C5 N1 1.29(2) . ?
C5 H5 0.9300 . ?
C6 N1 1.311(18) . ?
C6 S1 1.720(17) . ?
C7 O4 1.21(2) . ?
C7 O3 1.24(2) . ?
C7 C8 1.532(19) . ?
C8 C12 1.37(2) . ?
C8 C9 1.41(2) . ?
C9 C10 1.38(2) . ?
C9 H9 0.9300 . ?
C10 C11 1.31(2) . ?
C10 H10 0.9300 . ?
C11 N2 1.39(2) . ?
C11 H11 0.9300 . ?
C12 N2 1.367(17) . ?
C12 S2 1.772(17) . ?
C13 C18 1.40(2) . ?
C13 C14 1.41(2) . ?
C13 P1 1.779(19) . ?
C14 C15 1.33(2) . ?
C14 H14 0.9300 . ?
C15 C16 1.37(2) . ?
C15 H15 0.9300 . ?
C16 C17 1.41(2) . ?
C16 H16 0.9300 . ?
C17 C18 1.33(2) . ?
C17 H17 0.9300 . ?
C18 H18 0.9300 . ?
C19 C20 1.39(2) . ?
C19 C24 1.43(2) . ?
C19 P1 1.768(16) . ?
C20 C21 1.40(2) . ?
C20 H20 0.9300 . ?
C21 C22 1.42(3) . ?
C21 H21 0.9300 . ?
C22 C23 1.36(3) . ?
C22 H22 0.9300 . ?
C23 C24 1.42(2) . ?
C23 H23 0.9300 . ?
C24 H24 0.9300 . ?
C25 C26 1.464(19) . ?
C25 P1 1.840(18) . ?
C25 H25A 0.9700 . ?
C25 H25B 0.9700 . ?
C26 P3 1.818(16) . ?
C26 H26A 0.9700 . ?
C26 H26B 0.9700 . ?
C27 C32 1.389(19) . ?
C27 C28 1.42(2) . ?
C27 P3 1.778(16) . ?
C28 C29 1.38(2) . ?
C28 H28 0.9300 . ?
C29 C30 1.35(2) . ?
C29 H29 0.9300 . ?
C30 C31 1.39(2) . ?
C30 H30 0.9300 . ?
C31 C32 1.41(2) . ?
C31 H31 0.9300 . ?
C32 H32 0.9300 . ?
C33 C38 1.39(2) . ?
C33 C34 1.415(19) . ?
C33 P3 1.823(15) . ?
C34 C35 1.34(2) . ?
C34 H34 0.9300 . ?
C35 C36 1.42(2) . ?
C35 H35 0.9300 . ?
C36 C37 1.42(2) . ?
C36 H36 0.9300 . ?
C37 C38 1.38(2) . ?
C37 H37 0.9300 . ?
C38 H38 0.9300 . ?
C39 C40 1.39(2) . ?
C39 C44 1.42(2) . ?
C39 P4 1.795(17) . ?
C40 C41 1.43(3) . ?
C40 H40 0.9300 . ?
C41 C42 1.39(3) . ?
C41 H41 0.9300 . ?
C42 C43 1.32(2) . ?
C42 H42 0.9300 . ?
C43 C44 1.41(2) . ?
C43 H43 0.9300 . ?
C44 H44 0.9300 . ?
C45 C50 1.39(2) . ?
C45 C46 1.40(2) . ?
C45 P4 1.784(16) . ?
C46 C47 1.37(2) . ?
C46 H46 0.9300 . ?
C47 C48 1.40(3) . ?
C47 H47 0.9300 . ?
C48 C49 1.36(3) . ?
C48 H48 0.9300 . ?
C49 C50 1.44(2) . ?
C49 H49 0.9300 . ?
C50 H50 0.9300 . ?
C51 C52 1.51(2) . ?
C51 P4 1.847(15) . ?
C51 H51A 0.9700 . ?
C51 H51B 0.9700 . ?
C52 P2 1.775(16) . ?
C52 H52A 0.9700 . ?
C52 H52B 0.9700 . ?
C53 C58 1.40(2) . ?
C53 C54 1.42(2) . ?
C53 P2 1.788(18) . ?
C54 C55 1.38(2) . ?
C54 H54 0.9300 . ?
C55 C56 1.38(2) . ?
C55 H55 0.9300 . ?
C56 C57 1.37(2) . ?
C56 H56 0.9300 . ?
C57 C58 1.37(2) . ?
C57 H57 0.9300 . ?
C58 H58 0.9300 . ?
C59 C60 1.38(2) . ?
C59 C64 1.47(2) . ?
C59 P2 1.807(17) . ?
C60 C61 1.38(3) . ?
C60 H60 0.9300 . ?
C61 C62 1.38(3) . ?
C61 H61 0.9300 . ?
C62 C63 1.40(2) . ?
C62 H62 0.9300 . ?
C63 C64 1.38(2) . ?
C63 H63 0.9300 . ?
C64 H64 0.9300 . ?

loop_
_geom_torsion_atom_site_label_1
_geom_torsion_atom_site_label_2
_geom_torsion_atom_site_label_3
_geom_torsion_atom_site_label_4
_geom_torsion
_geom_torsion_site_symmetry_1
_geom_torsion_site_symmetry_2
_geom_torsion_site_symmetry_3
_geom_torsion_site_symmetry_4
_geom_torsion_publ_flag
O2 C1 C2 C3 36(2) . . . . ?
O1 C1 C2 C3 -143.6(16) . . . . ?
O2 C1 C2 C6 -143.3(17) . . . . ?
O1 C1 C2 C6 37(2) . . . . ?
C6 C2 C3 C4 -2(3) . . . . ?
C1 C2 C3 C4 178.7(17) . . . . ?
C2 C3 C4 C5 -1(3) . . . . ?
C3 C4 C5 N1 2(3) . . . . ?
C3 C2 C6 N1 3(2) . . . . ?
C1 C2 C6 N1 -177.1(14) . . . . ?
C3 C2 C6 S1 -174.8(12) . . . . ?
C1 C2 C6 S1 5(2) . . . . ?
O4 C7 C8 C12 -136.6(18) . . . . ?
O3 C7 C8 C12 44(3) . . . . ?
O4 C7 C8 C9 42(2) . . . . ?
O3 C7 C8 C9 -137.7(19) . . . . ?
C12 C8 C9 C10 -4(3) . . . . ?
C7 C8 C9 C10 177.9(17) . . . . ?
C8 C9 C10 C11 1(3) . . . . ?
C9 C10 C11 N2 3(3) . . . . ?
C9 C8 C12 N2 1(2) . . . . ?
C7 C8 C12 N2 179.7(15) . . . . ?
C9 C8 C12 S2 -175.5(13) . . . . ?
C7 C8 C12 S2 3(2) . . . . ?
C18 C13 C14 C15 3(2) . . . . ?
P1 C13 C14 C15 -174.2(14) . . . . ?
C13 C14 C15 C16 -3(3) . . . . ?
C14 C15 C16 C17 0(3) . . . . ?
C15 C16 C17 C18 2(2) . . . . ?
C16 C17 C18 C13 -2(3) . . . . ?
C14 C13 C18 C17 -1(2) . . . . ?
P1 C13 C18 C17 176.3(13) . . . . ?
C24 C19 C20 C21 0(3) . . . . ?
P1 C19 C20 C21 -178.7(15) . . . . ?
C19 C20 C21 C22 1(3) . . . . ?
C20 C21 C22 C23 0(3) . . . . ?
C21 C22 C23 C24 -2(3) . . . . ?
C22 C23 C24 C19 3(3) . . . . ?
C20 C19 C24 C23 -2(2) . . . . ?
P1 C19 C24 C23 177.1(14) . . . . ?
P1 C25 C26 P3 -68.4(16) . . . . ?
C32 C27 C28 C29 5(3) . . . . ?
P3 C27 C28 C29 -174.2(14) . . . . ?
C27 C28 C29 C30 -6(3) . . . . ?
C28 C29 C30 C31 5(3) . . . . ?
C29 C30 C31 C32 -4(3) . . . . ?
C28 C27 C32 C31 -3(2) . . . . ?
P3 C27 C32 C31 176.0(13) . . . . ?
C30 C31 C32 C27 3(2) . . . . ?
C38 C33 C34 C35 -8(2) . . . . ?
P3 C33 C34 C35 166.6(15) . . . . ?
C33 C34 C35 C36 10(3) . . . . ?
C34 C35 C36 C37 -8(3) . . . . ?
C35 C36 C37 C38 4(2) . . . . ?
C36 C37 C38 C33 -3(3) . . . . ?
C34 C33 C38 C37 5(2) . . . . ?
P3 C33 C38 C37 -169.6(14) . . . . ?
C44 C39 C40 C41 4(2) . . . . ?
P4 C39 C40 C41 -170.0(13) . . . . ?
C39 C40 C41 C42 -5(3) . . . . ?
C40 C41 C42 C43 1(3) . . . . ?
C41 C42 C43 C44 4(3) . . . . ?
C42 C43 C44 C39 -5(3) . . . . ?
C40 C39 C44 C43 0(3) . . . . ?
P4 C39 C44 C43 174.2(13) . . . . ?
C50 C45 C46 C47 0(3) . . . . ?
P4 C45 C46 C47 178.7(15) . . . . ?
C45 C46 C47 C48 -1(3) . . . . ?
C46 C47 C48 C49 0(3) . . . . ?
C47 C48 C49 C50 1(3) . . . . ?
C46 C45 C50 C49 2(3) . . . . ?
P4 C45 C50 C49 -177.0(14) . . . . ?
C48 C49 C50 C45 -2(3) . . . . ?
P4 C51 C52 P2 96.9(11) . . . . ?
C58 C53 C54 C55 2(3) . . . . ?
P2 C53 C54 C55 -176.8(14) . . . . ?
C53 C54 C55 C56 2(3) . . . . ?
C54 C55 C56 C57 -8(3) . . . . ?
C55 C56 C57 C58 9(3) . . . . ?
C56 C57 C58 C53 -5(3) . . . . ?
C54 C53 C58 C57 0(3) . . . . ?
P2 C53 C58 C57 178.3(16) . . . . ?
C64 C59 C60 C61 6(3) . . . . ?
P2 C59 C60 C61 173.3(17) . . . . ?
C59 C60 C61 C62 -3(3) . . . . ?
C60 C61 C62 C63 -2(3) . . . . ?
C61 C62 C63 C64 2(3) . . . . ?
C62 C63 C64 C59 1(2) . . . . ?
C60 C59 C64 C63 -5(2) . . . . ?
P2 C59 C64 C63 -173.3(13) . . . . ?
C4 C5 N1 C6 0(3) . . . . ?
C4 C5 N1 Cu3 -173.1(13) . . . . ?
C2 C6 N1 C5 -3(2) . . . . ?
S1 C6 N1 C5 175.7(13) . . . . ?
C2 C6 N1 Cu3 171.4(11) . . . . ?
S1 C6 N1 Cu3 -10.3(14) . . . . ?
C8 C12 N2 C11 3(2) . . . . ?
S2 C12 N2 C11 -180.0(11) . . . . ?
C8 C12 N2 Cu2 -176.3(12) . . . . ?
S2 C12 N2 Cu2 0.8(14) . . . . ?
C10 C11 N2 C12 -6(2) . . . . ?
C10 C11 N2 Cu2 173.6(15) . . . . ?
O2 C1 O1 Cu1 143.1(16) . . . . ?
C2 C1 O1 Cu1 -37(2) . . . . ?
O4 C7 O3 Cu4 150.3(17) . . . . ?
C8 C7 O3 Cu4 -30(3) . . . . ?
N1 C6 S1 Cu1 149.6(11) . . . . ?
C2 C6 S1 Cu1 -32.3(14) . . . . ?
N1 C6 S1 Cu2 72.8(12) . . . . ?
C2 C6 S1 Cu2 -109.0(13) . . . . ?
N2 C12 S2 Cu4 139.5(10) . . . . ?
C8 C12 S2 Cu4 -43.4(14) . . . . ?
N2 C12 S2 Cu3 63.1(11) . . . . ?
C8 C12 S2 Cu3 -119.8(13) . . . . ?
C20 C19 P1 C13 -19.7(18) . . . . ?
C24 C19 P1 C13 161.3(13) . . . . ?
C20 C19 P1 C25 90.1(16) . . . . ?
C24 C19 P1 C25 -88.9(14) . . . . ?
C20 C19 P1 Cu1 -141.9(14) . . . . ?
C24 C19 P1 Cu1 39.0(15) . . . . ?
C18 C13 P1 C19 101.7(16) . . . . ?
C14 C13 P1 C19 -81.1(14) . . . . ?
C18 C13 P1 C25 -4.9(17) . . . . ?
C14 C13 P1 C25 172.3(12) . . . . ?
C18 C13 P1 Cu1 -137.1(14) . . . . ?
C14 C13 P1 Cu1 40.1(14) . . . . ?
C26 C25 P1 C19 175.7(12) . . . . ?
C26 C25 P1 C13 -72.7(14) . . . . ?
C26 C25 P1 Cu1 54.6(14) . . . . ?
C51 C52 P2 C53 70.5(12) . . . . ?
C51 C52 P2 C59 -176.5(10) . . . . ?
C51 C52 P2 Cu4 -50.1(12) . . . . ?
C58 C53 P2 C52 -162.9(14) . . . . ?
C54 C53 P2 C52 15.6(19) . . . . ?
C58 C53 P2 C59 86.4(16) . . . . ?
C54 C53 P2 C59 -95.1(18) . . . . ?
C58 C53 P2 Cu4 -36.2(17) . . . . ?
C54 C53 P2 Cu4 142.3(15) . . . . ?
C60 C59 P2 C52 -15.1(16) . . . . ?
C64 C59 P2 C52 151.8(12) . . . . ?
C60 C59 P2 C53 95.5(15) . . . . ?
C64 C59 P2 C53 -97.5(13) . . . . ?
C60 C59 P2 Cu4 -144.6(13) . . . . ?
C64 C59 P2 Cu4 22.4(13) . . . . ?
C32 C27 P3 C26 154.2(12) . . . . ?
C28 C27 P3 C26 -27.1(17) . . . . ?
C32 C27 P3 C33 -99.3(13) . . . . ?
C28 C27 P3 C33 79.4(16) . . . . ?
C32 C27 P3 Cu2 29.6(14) . . . . ?
C28 C27 P3 Cu2 -151.7(14) . . . . ?
C25 C26 P3 C27 -54.8(15) . . . . ?
C25 C26 P3 C33 -158.2(13) . . . . ?
C25 C26 P3 Cu2 68.9(14) . . . . ?
C38 C33 P3 C27 96.7(13) . . . . ?
C34 C33 P3 C27 -77.4(15) . . . . ?
C38 C33 P3 C26 -156.0(13) . . . . ?
C34 C33 P3 C26 29.9(16) . . . . ?
C38 C33 P3 Cu2 -26.8(15) . . . . ?
C34 C33 P3 Cu2 159.1(12) . . . . ?
C50 C45 P4 C39 -99.1(16) . . . . ?
C46 C45 P4 C39 82.2(16) . . . . ?
C50 C45 P4 C51 6.6(18) . . . . ?
C46 C45 P4 C51 -172.1(15) . . . . ?
C50 C45 P4 Cu3 128.0(14) . . . . ?
C46 C45 P4 Cu3 -50.8(17) . . . . ?
C40 C39 P4 C45 -152.3(12) . . . . ?
C44 C39 P4 C45 33.5(16) . . . . ?
C40 C39 P4 C51 99.7(13) . . . . ?
C44 C39 P4 C51 -74.5(15) . . . . ?
C40 C39 P4 Cu3 -20.6(15) . . . . ?
C44 C39 P4 Cu3 165.2(12) . . . . ?
C52 C51 P4 C45 76.5(13) . . . . ?
C52 C51 P4 C39 -177.5(10) . . . . ?
C52 C51 P4 Cu3 -50.1(11) . . . . ?
